data_4083925
loop_
_publ_author_name
'Fieser, Megan E.'
'Mueller, Thomas J.'
'Bates, Jefferson E.'
'Ziller, Joseph W.'
'Furche, Filipp'
'Evans, William J.'

_publ_section_title
;
 Differentiating Chemically Similar Lewis Acid Sites in Heterobimetallic
 Complexes: The Rare-Earth Bridged Hydride
 (C5Me5)2Ln(\m-H)2Ln&#x2032;(C5Me5)2and Tuckover Hydride
 (C5Me5)2Ln(\m-H)(\m-\h1:\h5-CH2C5Me4)Ln&#x2032;(C5Me5) Systems
;
_journal_issue 14
_journal_name_full Organometallics
_journal_page_first 3882
_journal_paper_doi 10.1021/om500624x
_journal_volume 33
_journal_year 2014
_chemical_formula_sum 'C47 H74 Lu Y'
_chemical_formula_weight 902.94
_chemical_name_systematic
; 
 ? 
;
_space_group_IT_number 14
_symmetry_cell_setting monoclinic
_symmetry_space_group_name_Hall '-P 2yn'
_symmetry_space_group_name_H-M 'P 1 21/n 1'
_atom_sites_solution_hydrogens mixed
_atom_sites_solution_primary direct
_atom_sites_solution_secondary difmap
_audit_creation_method SHELXTL
_cell_angle_alpha 90.00
_cell_angle_beta 100.1211(4)
_cell_angle_gamma 90.00
_cell_formula_units_Z 4
_cell_length_a 9.9406(4)
_cell_length_b 27.2646(10)
_cell_length_c 15.8255(6)
_cell_measurement_reflns_used 9930
_cell_measurement_temperature 88(2)
_cell_measurement_theta_max 28.75
_cell_measurement_theta_min 2.21
_cell_volume 4222.4(3)
_computing_cell_refinement 'Bruker SAINT'
_computing_data_collection 'Bruker APEX2'
_computing_data_reduction 'Bruker SAINT'
_computing_molecular_graphics 'Bruker SHELXTL'
_computing_publication_material 'Bruker SHELXTL'
_computing_structure_refinement 'SHELXL-97 (Sheldrick, 2008)'
_computing_structure_solution 'SHELXS-97 (Sheldrick, 2008)'
_diffrn_ambient_temperature 88(2)
_diffrn_measured_fraction_theta_full 1.000
_diffrn_measured_fraction_theta_max 0.996
_diffrn_measurement_device_type 'Bruker APEX-II CCD'
_diffrn_measurement_method '\f and \w scans'
_diffrn_radiation_monochromator graphite
_diffrn_radiation_source 'fine-focus sealed tube'
_diffrn_radiation_type MoK\a
_diffrn_radiation_wavelength 0.71073
_diffrn_reflns_av_R_equivalents 0.0227
_diffrn_reflns_av_sigmaI/netI 0.0176
_diffrn_reflns_limit_h_max 13
_diffrn_reflns_limit_h_min -13
_diffrn_reflns_limit_k_max 35
_diffrn_reflns_limit_k_min -35
_diffrn_reflns_limit_l_max 20
_diffrn_reflns_limit_l_min -20
_diffrn_reflns_number 49977
_diffrn_reflns_theta_full 25.50
_diffrn_reflns_theta_max 27.88
_diffrn_reflns_theta_min 1.99
_exptl_absorpt_coefficient_mu 3.722
_exptl_absorpt_correction_T_max 0.5336
_exptl_absorpt_correction_T_min 0.3517
_exptl_absorpt_correction_type numerical
_exptl_absorpt_process_details 'Bruker SADABS'
_exptl_crystal_colour orange
_exptl_crystal_density_diffrn 1.420
_exptl_crystal_density_meas ?
_exptl_crystal_density_method 'not measured'
_exptl_crystal_description irregular
_exptl_crystal_F_000 1864
_exptl_crystal_size_max 0.36
_exptl_crystal_size_mid 0.28
_exptl_crystal_size_min 0.19
_refine_diff_density_max 1.175
_refine_diff_density_min -1.326
_refine_diff_density_rms 0.081
_refine_ls_extinction_method none
_refine_ls_goodness_of_fit_ref 1.219
_refine_ls_hydrogen_treatment mixed
_refine_ls_matrix_type full
_refine_ls_number_parameters 445
_refine_ls_number_reflns 10028
_refine_ls_number_restraints 12
_refine_ls_restrained_S_all 1.218
_refine_ls_R_factor_all 0.0324
_refine_ls_R_factor_gt 0.0293
_refine_ls_shift/su_max 0.002
_refine_ls_shift/su_mean 0.000
_refine_ls_structure_factor_coef Fsqd
_refine_ls_weighting_details 'calc w=1/[\s^2^(Fo^2^)+(0.0075P)^2^+9.2548P] where P=(Fo^2^+2Fc^2^)/3'
_refine_ls_weighting_scheme calc
_refine_ls_wR_factor_gt 0.0592
_refine_ls_wR_factor_ref 0.0600
_reflns_number_gt 9375
_reflns_number_total 10028
_reflns_threshold_expression >2sigma(I)
_cod_data_source_file om500624x_si_002.cif
_cod_data_source_block tjm52
_cod_depositor_comments
;
The following automatic conversions were performed:

'_symmetry_cell_setting' value 'Monoclinic' changed to 'monoclinic'
according to
/usr/data/users/saulius/crontab/automatic-downloads/rss-feeds/ACS/lib/dictionaries/cif_core.dic
dictionary named 'cif_core.dic' version 2.4.2 from 2011-04-26.

Automatic conversion script
Id: cif_fix_values 2281 2013-09-26 08:29:07Z andrius 

 Adding full bibliography for 4083925--4083926.cif.

The following automatic conversions were performed:

'_exptl_crystal_density_meas' value 'none' was changed to '?' - the
value is perceived as not measured.

Automatic conversion script
Id: cif_fix_values 3008 2015-01-20 13:52:24Z robertas 

The following automatic conversions were performed:

'_atom_sites_solution_hydrogens' value 'difmap & geom' was changed to
'mixed'.

Automatic conversion script
Id: cif_fix_values 6452 2018-10-05 10:23:21Z andrius 
;
_cod_original_sg_symbol_H-M P2(1)/n
_cod_database_code 4083925

loop_
_symmetry_equiv_pos_as_xyz
'x, y, z'
'-x+1/2, y+1/2, -z+1/2'
'-x, -y, -z'
'x-1/2, -y-1/2, z-1/2'

loop_
_atom_site_label
_atom_site_type_symbol
_atom_site_fract_x
_atom_site_fract_y
_atom_site_fract_z
_atom_site_U_iso_or_equiv
_atom_site_adp_type
_atom_site_occupancy
_atom_site_symmetry_multiplicity
_atom_site_calc_flag
_atom_site_refinement_flags
_atom_site_disorder_assembly
_atom_site_disorder_group
Lu1 Lu 0.641169(18) 0.107015(6) 0.817101(11) 0.01634(4) Uani 0.40 1 d PU A 1
Y1 Y 0.641169(18) 0.107015(6) 0.817101(11) 0.01634(4) Uani 0.60 1 d PU A 2
Y2 Y 0.799599(15) 0.234966(5) 0.796209(10) 0.01812(4) Uani 0.40 1 d PU A 1
Lu2 Lu 0.799599(15) 0.234966(5) 0.796209(10) 0.01812(4) Uani 0.60 1 d PU A 2
H1 H 0.700(4) 0.1768(15) 0.851(3) 0.050 Uiso 1 1 d . . .
C1 C 0.5750(3) 0.15238(10) 0.67220(17) 0.0204(6) Uani 1 1 d . . .
C2 C 0.4545(3) 0.14873(11) 0.70921(17) 0.0201(5) Uani 1 1 d . A .
C3 C 0.4106(3) 0.09912(11) 0.70644(17) 0.0207(6) Uani 1 1 d . . .
C4 C 0.5073(3) 0.07093(11) 0.67131(18) 0.0216(6) Uani 1 1 d . A .
C5 C 0.6069(3) 0.10375(11) 0.64873(17) 0.0205(5) Uani 1 1 d . A .
C6 C 0.6500(3) 0.19885(11) 0.66081(19) 0.0256(6) Uani 1 1 d . A .
H6A H 0.5821 0.2240 0.6367 0.031 Uiso 1 1 calc R B 1
H6B H 0.7092 0.1928 0.6177 0.031 Uiso 1 1 calc R B 1
C7 C 0.3767(3) 0.19096(11) 0.73720(19) 0.0249(6) Uani 1 1 d . . .
H7A H 0.3248 0.2073 0.6866 0.037 Uiso 1 1 calc R A .
H7B H 0.4408 0.2143 0.7697 0.037 Uiso 1 1 calc R . .
H7C H 0.3136 0.1789 0.7736 0.037 Uiso 1 1 calc R . .
C8 C 0.2713(3) 0.08278(12) 0.7203(2) 0.0280(6) Uani 1 1 d . A .
H8A H 0.2539 0.0956 0.7752 0.042 Uiso 1 1 calc R . .
H8B H 0.2677 0.0469 0.7211 0.042 Uiso 1 1 calc R . .
H8C H 0.2016 0.0952 0.6737 0.042 Uiso 1 1 calc R . .
C9 C 0.4994(3) 0.01733(11) 0.6482(2) 0.0266(6) Uani 1 1 d . . .
H9A H 0.4225 0.0023 0.6698 0.040 Uiso 1 1 calc R A .
H9B H 0.5846 0.0011 0.6741 0.040 Uiso 1 1 calc R . .
H9C H 0.4859 0.0138 0.5857 0.040 Uiso 1 1 calc R . .
C10 C 0.7050(3) 0.08969(12) 0.58976(19) 0.0255(6) Uani 1 1 d . . .
H10A H 0.7819 0.0714 0.6223 0.038 Uiso 1 1 calc R A .
H10B H 0.7390 0.1194 0.5658 0.038 Uiso 1 1 calc R . .
H10C H 0.6575 0.0692 0.5430 0.038 Uiso 1 1 calc R . .
C11 C 0.6500(3) 0.09995(10) 0.98550(18) 0.0215(6) Uani 1 1 d . . .
C12 C 0.5169(3) 0.08504(11) 0.94478(18) 0.0239(6) Uani 1 1 d . A .
C13 C 0.5297(3) 0.03949(11) 0.90278(18) 0.0255(6) Uani 1 1 d . . .
C14 C 0.6707(3) 0.02802(10) 0.91382(19) 0.0252(6) Uani 1 1 d . A .
C15 C 0.7448(3) 0.06430(10) 0.96714(18) 0.0219(6) Uani 1 1 d . A .
C16 C 0.6788(3) 0.14209(11) 1.04753(19) 0.0268(6) Uani 1 1 d . A .
H16A H 0.6644 0.1315 1.1045 0.040 Uiso 1 1 calc R . .
H16B H 0.6171 0.1694 1.0277 0.040 Uiso 1 1 calc R . .
H16C H 0.7737 0.1528 1.0508 0.040 Uiso 1 1 calc R . .
C17 C 0.3876(3) 0.11139(14) 0.9554(2) 0.0352(8) Uani 1 1 d . . .
H17A H 0.3804 0.1123 1.0164 0.053 Uiso 1 1 calc R A .
H17B H 0.3086 0.0940 0.9232 0.053 Uiso 1 1 calc R . .
H17C H 0.3898 0.1450 0.9336 0.053 Uiso 1 1 calc R . .
C18 C 0.4160(4) 0.00426(13) 0.8698(2) 0.0386(8) Uani 1 1 d . A .
H18A H 0.4285 -0.0085 0.8138 0.058 Uiso 1 1 calc R . .
H18B H 0.3281 0.0213 0.8637 0.058 Uiso 1 1 calc R . .
H18C H 0.4174 -0.0230 0.9103 0.058 Uiso 1 1 calc R . .
C19 C 0.7313(4) -0.01833(12) 0.8847(2) 0.0388(8) Uani 1 1 d . . .
H19A H 0.7523 -0.0411 0.9331 0.058 Uiso 1 1 calc R A .
H19B H 0.8153 -0.0104 0.8631 0.058 Uiso 1 1 calc R . .
H19C H 0.6656 -0.0336 0.8388 0.058 Uiso 1 1 calc R . .
C20 C 0.8910(3) 0.05795(12) 1.0112(2) 0.0289(7) Uani 1 1 d . . .
H20A H 0.9192 0.0865 1.0476 0.043 Uiso 1 1 calc R A .
H20B H 0.9500 0.0549 0.9680 0.043 Uiso 1 1 calc R . .
H20C H 0.8989 0.0283 1.0467 0.043 Uiso 1 1 calc R . .
C21 C 0.9716(3) 0.16204(10) 0.79777(18) 0.0213(6) Uani 1 1 d . . .
C22 C 1.0168(3) 0.18884(11) 0.87495(18) 0.0216(6) Uani 1 1 d . A .
C23 C 1.0676(3) 0.23473(11) 0.85324(19) 0.0225(6) Uani 1 1 d . . .
C24 C 1.0492(3) 0.23751(11) 0.76205(19) 0.0232(6) Uani 1 1 d . A .
C25 C 0.9928(3) 0.19243(11) 0.72844(18) 0.0217(6) Uani 1 1 d . A .
C26 C 0.9191(4) 0.11036(11) 0.7947(2) 0.0295(7) Uani 1 1 d . A .
H26A H 0.9157 0.0991 0.8531 0.044 Uiso 1 1 calc R C 1
H26B H 0.9801 0.0890 0.7688 0.044 Uiso 1 1 calc R C 1
H26C H 0.8271 0.1092 0.7601 0.044 Uiso 1 1 calc R C 1
C27 C 1.0221(3) 0.17055(12) 0.96462(19) 0.0277(6) Uani 1 1 d . . .
H27A H 1.0964 0.1467 0.9785 0.042 Uiso 1 1 calc R A .
H27B H 0.9351 0.1549 0.9693 0.042 Uiso 1 1 calc R . .
H27C H 1.0384 0.1982 1.0048 0.042 Uiso 1 1 calc R . .
C28 C 1.1505(3) 0.26846(13) 0.9179(2) 0.0313(7) Uani 1 1 d . A .
H28A H 1.0945 0.2793 0.9595 0.047 Uiso 1 1 calc R . .
H28B H 1.1798 0.2970 0.8883 0.047 Uiso 1 1 calc R . .
H28C H 1.2309 0.2509 0.9479 0.047 Uiso 1 1 calc R . .
C29 C 1.0939(3) 0.27813(12) 0.7086(2) 0.0298(7) Uani 1 1 d . . .
H29A H 1.1557 0.2648 0.6724 0.045 Uiso 1 1 calc R A .
H29B H 1.1415 0.3035 0.7464 0.045 Uiso 1 1 calc R . .
H29C H 1.0136 0.2925 0.6722 0.045 Uiso 1 1 calc R . .
C30 C 0.9842(3) 0.17761(12) 0.63600(19) 0.0274(6) Uani 1 1 d . . .
H30A H 0.9236 0.2002 0.5991 0.041 Uiso 1 1 calc R A .
H30B H 0.9480 0.1442 0.6279 0.041 Uiso 1 1 calc R . .
H30C H 1.0756 0.1788 0.6208 0.041 Uiso 1 1 calc R . .
C31 C 0.6280(3) 0.29273(10) 0.86092(18) 0.0196(5) Uani 1 1 d . . .
C32 C 0.7615(3) 0.30648(11) 0.90256(19) 0.0222(6) Uani 1 1 d . A .
C33 C 0.8274(3) 0.32967(10) 0.84069(19) 0.0216(6) Uani 1 1 d . . .
C34 C 0.7374(3) 0.32808(10) 0.76067(19) 0.0213(6) Uani 1 1 d . A .
C35 C 0.6124(3) 0.30671(10) 0.77378(18) 0.0192(5) Uani 1 1 d . A .
C36 C 0.5187(3) 0.27358(11) 0.9078(2) 0.0254(6) Uani 1 1 d . A .
H36A H 0.4317 0.2714 0.8678 0.038 Uiso 1 1 calc R . .
H36B H 0.5088 0.2960 0.9547 0.038 Uiso 1 1 calc R . .
H36C H 0.5448 0.2410 0.9312 0.038 Uiso 1 1 calc R . .
C37 C 0.8127(3) 0.30176(13) 0.9974(2) 0.0314(7) Uani 1 1 d . . .
H37A H 0.9077 0.3130 1.0108 0.047 Uiso 1 1 calc R A .
H37B H 0.8078 0.2674 1.0146 0.047 Uiso 1 1 calc R . .
H37C H 0.7561 0.3218 1.0288 0.047 Uiso 1 1 calc R . .
C38 C 0.9531(3) 0.36166(11) 0.8588(2) 0.0304(7) Uani 1 1 d . A .
H38A H 1.0149 0.3532 0.8191 0.046 Uiso 1 1 calc R . .
H38B H 0.9998 0.3563 0.9180 0.046 Uiso 1 1 calc R . .
H38C H 0.9263 0.3962 0.8512 0.046 Uiso 1 1 calc R . .
C39 C 0.7605(3) 0.35194(12) 0.6784(2) 0.0303(7) Uani 1 1 d . . .
H39A H 0.8530 0.3656 0.6865 0.045 Uiso 1 1 calc R A .
H39B H 0.6936 0.3783 0.6628 0.045 Uiso 1 1 calc R . .
H39C H 0.7498 0.3274 0.6324 0.045 Uiso 1 1 calc R . .
C40 C 0.4828(3) 0.30943(11) 0.70799(19) 0.0248(6) Uani 1 1 d . . .
H40A H 0.4056 0.2980 0.7337 0.037 Uiso 1 1 calc R A .
H40B H 0.4917 0.2886 0.6588 0.037 Uiso 1 1 calc R . .
H40C H 0.4668 0.3434 0.6887 0.037 Uiso 1 1 calc R . .
C41A C 0.2251(4) 0.05263(14) 0.4752(2) 0.0400(8) Uiso 0.781(7) 1 d P D 1
H41A H 0.3031 0.0416 0.4500 0.060 Uiso 0.781(7) 1 calc PR D 1
H41B H 0.1929 0.0256 0.5073 0.060 Uiso 0.781(7) 1 calc PR D 1
H41C H 0.2531 0.0802 0.5142 0.060 Uiso 0.781(7) 1 calc PR D 1
C42A C 0.1102(4) 0.06902(16) 0.4041(3) 0.0272(10) Uiso 0.781(7) 1 d P D 1
H42A H 0.1440 0.0974 0.3737 0.033 Uiso 0.781(7) 1 calc PR D 1
C43A C 0.0664(4) 0.02870(17) 0.3388(3) 0.0317(10) Uiso 0.781(7) 1 d P D 1
H43A H 0.0356 -0.0002 0.3681 0.038 Uiso 0.781(7) 1 calc PR D 1
H43B H 0.1456 0.0186 0.3127 0.038 Uiso 0.781(7) 1 calc PR D 1
C44A C -0.0491(4) 0.04578(14) 0.2682(2) 0.0380(8) Uiso 0.781(7) 1 d P D 1
H44A H -0.0148 0.0719 0.2341 0.046 Uiso 0.781(7) 1 calc PR D 1
H44B H -0.0797 0.0180 0.2292 0.046 Uiso 0.781(7) 1 calc PR D 1
C45A C -0.1692(4) 0.06514(16) 0.3054(3) 0.0521(10) Uiso 0.781(7) 1 d P D 1
H45A H -0.2367 0.0795 0.2584 0.063 Uiso 0.781(7) 1 calc PR D 1
H45B H -0.2139 0.0374 0.3297 0.063 Uiso 0.781(7) 1 calc PR D 1
C46A C -0.1309(4) 0.10281(16) 0.3733(3) 0.0331(11) Uiso 0.781(7) 1 d P D 1
H46A H -0.2113 0.1101 0.4003 0.040 Uiso 0.781(7) 1 calc PR D 1
H46B H -0.1051 0.1334 0.3466 0.040 Uiso 0.781(7) 1 calc PR D 1
C47A C -0.0115(6) 0.0865(2) 0.4433(3) 0.0284(12) Uiso 0.781(7) 1 d P D 1
H47A H 0.0172 0.1143 0.4826 0.034 Uiso 0.781(7) 1 calc PR D 1
H47B H -0.0424 0.0596 0.4773 0.034 Uiso 0.781(7) 1 calc PR D 1
C41B C 0.2251(4) 0.05263(14) 0.4752(2) 0.0400(8) Uiso 0.219(7) 1 d P D 2
H41D H 0.2943 0.0335 0.4526 0.060 Uiso 0.219(7) 1 calc PR D 2
H41E H 0.2222 0.0423 0.5342 0.060 Uiso 0.219(7) 1 calc PR D 2
H41F H 0.2483 0.0876 0.4748 0.060 Uiso 0.219(7) 1 calc PR D 2
C42B C 0.0801(16) 0.0439(6) 0.4171(10) 0.031(4) Uiso 0.219(7) 1 d P D 2
H42B H 0.0555 0.0084 0.4198 0.038 Uiso 0.219(7) 1 calc PR D 2
C43B C 0.0927(16) 0.0568(6) 0.3251(10) 0.032(4) Uiso 0.219(7) 1 d P D 2
H43C H 0.1649 0.0368 0.3061 0.039 Uiso 0.219(7) 1 calc PR D 2
H43D H 0.1163 0.0919 0.3209 0.039 Uiso 0.219(7) 1 calc PR D 2
C44B C -0.0491(4) 0.04578(14) 0.2682(2) 0.0380(8) Uiso 0.219(7) 1 d P D 2
H44C H -0.0513 0.0605 0.2108 0.046 Uiso 0.219(7) 1 calc PR D 2
H44D H -0.0592 0.0098 0.2605 0.046 Uiso 0.219(7) 1 calc PR D 2
C45B C -0.1692(4) 0.06514(16) 0.3054(3) 0.0521(10) Uiso 0.219(7) 1 d P D 2
H45C H -0.1881 0.0986 0.2818 0.063 Uiso 0.219(7) 1 calc PR D 2
H45D H -0.2490 0.0447 0.2810 0.063 Uiso 0.219(7) 1 calc PR D 2
C46B C -0.1691(17) 0.0682(6) 0.3887(11) 0.039(4) Uiso 0.219(7) 1 d P D 2
H46C H -0.2100 0.0377 0.4070 0.047 Uiso 0.219(7) 1 calc PR D 2
H46D H -0.2294 0.0957 0.3986 0.047 Uiso 0.219(7) 1 calc PR D 2
C47B C -0.035(2) 0.0754(7) 0.4445(12) 0.028(4) Uiso 0.219(7) 1 d P D 2
H47C H -0.0433 0.0670 0.5043 0.034 Uiso 0.219(7) 1 calc PR D 2
H47D H -0.0097 0.1105 0.4433 0.034 Uiso 0.219(7) 1 calc PR D 2

loop_
_atom_site_aniso_label
_atom_site_aniso_U_11
_atom_site_aniso_U_22
_atom_site_aniso_U_33
_atom_site_aniso_U_23
_atom_site_aniso_U_13
_atom_site_aniso_U_12
Lu1 0.02135(9) 0.01360(8) 0.01322(8) 0.00058(6) 0.00070(6) 0.00049(6)
Y1 0.02135(9) 0.01360(8) 0.01322(8) 0.00058(6) 0.00070(6) 0.00049(6)
Y2 0.01394(7) 0.01782(7) 0.02389(8) 0.00474(6) 0.00689(5) 0.00189(5)
Lu2 0.01394(7) 0.01782(7) 0.02389(8) 0.00474(6) 0.00689(5) 0.00189(5)
C1 0.0218(14) 0.0240(14) 0.0149(13) 0.0012(10) 0.0016(10) 0.0043(11)
C2 0.0187(13) 0.0251(14) 0.0160(13) 0.0011(11) 0.0020(10) 0.0057(11)
C3 0.0191(13) 0.0258(14) 0.0168(13) -0.0007(11) 0.0018(10) 0.0015(11)
C4 0.0209(14) 0.0253(14) 0.0177(13) -0.0010(11) 0.0009(10) 0.0012(11)
C5 0.0201(13) 0.0254(14) 0.0160(13) -0.0006(11) 0.0031(10) 0.0036(11)
C6 0.0339(16) 0.0224(14) 0.0234(15) 0.0036(11) 0.0128(12) 0.0035(12)
C7 0.0224(14) 0.0285(15) 0.0235(15) -0.0024(12) 0.0036(11) 0.0070(12)
C8 0.0216(15) 0.0324(16) 0.0299(16) -0.0037(13) 0.0047(12) -0.0012(12)
C9 0.0260(15) 0.0263(15) 0.0268(15) -0.0044(12) 0.0028(12) -0.0010(12)
C10 0.0228(14) 0.0301(16) 0.0245(15) -0.0056(12) 0.0069(12) -0.0004(12)
C11 0.0280(15) 0.0213(14) 0.0161(13) 0.0021(10) 0.0060(11) 0.0014(11)
C12 0.0257(15) 0.0281(15) 0.0191(14) 0.0029(11) 0.0073(11) -0.0027(12)
C13 0.0337(16) 0.0232(14) 0.0190(14) 0.0044(11) 0.0024(12) -0.0064(12)
C14 0.0379(17) 0.0169(13) 0.0209(14) 0.0037(11) 0.0055(12) 0.0002(12)
C15 0.0282(15) 0.0195(13) 0.0183(13) 0.0048(10) 0.0046(11) 0.0024(11)
C16 0.0352(17) 0.0263(15) 0.0192(14) -0.0008(12) 0.0051(12) 0.0009(13)
C17 0.0282(17) 0.049(2) 0.0303(17) 0.0038(15) 0.0103(13) 0.0036(15)
C18 0.048(2) 0.0369(19) 0.0279(17) 0.0059(14) -0.0008(15) -0.0202(16)
C19 0.064(2) 0.0204(15) 0.0315(18) 0.0006(13) 0.0079(17) 0.0087(16)
C20 0.0312(16) 0.0293(16) 0.0258(15) 0.0087(12) 0.0039(13) 0.0050(13)
C21 0.0207(13) 0.0219(14) 0.0213(14) 0.0018(11) 0.0042(11) 0.0068(11)
C22 0.0176(13) 0.0253(14) 0.0214(14) 0.0004(11) 0.0023(11) 0.0049(11)
C23 0.0132(12) 0.0276(15) 0.0270(15) -0.0006(12) 0.0041(11) 0.0030(11)
C24 0.0165(13) 0.0260(15) 0.0279(15) 0.0044(12) 0.0062(11) 0.0026(11)
C25 0.0193(13) 0.0265(15) 0.0198(14) 0.0032(11) 0.0050(11) 0.0040(11)
C26 0.0428(19) 0.0262(16) 0.0214(15) 0.0007(12) 0.0111(13) 0.0021(14)
C27 0.0276(16) 0.0336(17) 0.0209(15) 0.0020(12) 0.0012(12) 0.0049(13)
C28 0.0183(14) 0.0373(18) 0.0387(18) -0.0064(14) 0.0059(13) -0.0028(13)
C29 0.0246(15) 0.0296(16) 0.0385(18) 0.0065(13) 0.0148(13) 0.0022(12)
C30 0.0249(15) 0.0387(18) 0.0201(14) 0.0030(12) 0.0077(12) 0.0018(13)
C31 0.0166(13) 0.0200(13) 0.0229(14) -0.0005(11) 0.0052(10) 0.0034(10)
C32 0.0194(14) 0.0235(14) 0.0236(14) -0.0022(11) 0.0037(11) 0.0010(11)
C33 0.0184(13) 0.0196(13) 0.0274(15) -0.0025(11) 0.0053(11) 0.0012(11)
C34 0.0229(14) 0.0175(13) 0.0241(14) 0.0025(11) 0.0061(11) 0.0024(11)
C35 0.0193(13) 0.0169(13) 0.0207(14) -0.0005(10) 0.0019(10) 0.0038(10)
C36 0.0230(14) 0.0283(15) 0.0271(15) -0.0012(12) 0.0105(12) -0.0001(12)
C37 0.0284(16) 0.0413(19) 0.0231(15) -0.0011(13) 0.0008(12) 0.0032(14)
C38 0.0219(15) 0.0245(15) 0.0450(19) -0.0034(14) 0.0067(13) -0.0031(12)
C39 0.0348(17) 0.0259(16) 0.0326(17) 0.0096(13) 0.0128(14) 0.0027(13)
C40 0.0248(15) 0.0200(14) 0.0274(15) 0.0003(11) -0.0020(12) 0.0035(11)

loop_
_atom_type_symbol
_atom_type_description
_atom_type_scat_dispersion_real
_atom_type_scat_dispersion_imag
_atom_type_scat_source
C C 0.0033 0.0016 'International Tables Vol C Tables 4.2.6.8 and 6.1.1.4'
H H 0.0000 0.0000 'International Tables Vol C Tables 4.2.6.8 and 6.1.1.4'
Lu Lu -0.4720 5.8584 'International Tables Vol C Tables 4.2.6.8 and 6.1.1.4'
Y Y -2.7962 3.5667 'International Tables Vol C Tables 4.2.6.8 and 6.1.1.4'

loop_
_geom_angle_atom_site_label_1
_geom_angle_atom_site_label_2
_geom_angle_atom_site_label_3
_geom_angle
Cnt1 Lu1 H1 104.1
Cnt1 Lu1 C26 106.2
Cnt2 Lu1 H1 108.3
Cnt2 Lu1 C26 110.1
Cnt1 Lu1 Cnt2 135.8
Cnt3 Y2 H1 101.6
Cnt3 Y2 C6 107.2
Cnt4 Y2 H1 111.7
Cnt4 Y2 C6 109.8
Cnt3 Y2 Cnt4 133.8
H1 Lu1 C2 84.3(11)
H1 Lu1 C1 78.5(11)
C2 Lu1 C1 32.19(9)
H1 Lu1 C12 99.6(11)
C2 Lu1 C12 103.41(9)
C1 Lu1 C12 135.49(9)
H1 Lu1 C5 106.0(11)
C2 Lu1 C5 52.30(8)
C1 Lu1 C5 31.77(9)
C12 Lu1 C5 141.33(9)
H1 Lu1 C14 128.1(11)
C2 Lu1 C14 138.32(10)
C1 Lu1 C14 153.25(9)
C12 Lu1 C14 51.84(10)
C5 Lu1 C14 122.96(9)
H1 Lu1 C3 115.3(11)
C2 Lu1 C3 31.67(9)
C1 Lu1 C3 52.72(9)
C12 Lu1 C3 91.21(9)
C5 Lu1 C3 51.77(9)
C14 Lu1 C3 108.36(9)
H1 Lu1 C4 130.9(11)
C2 Lu1 C4 52.24(9)
C1 Lu1 C4 52.65(9)
C12 Lu1 C4 110.83(9)
C5 Lu1 C4 31.39(9)
C14 Lu1 C4 101.01(9)
C3 Lu1 C4 31.18(8)
H1 Lu1 C13 130.2(11)
C2 Lu1 C13 109.39(9)
C1 Lu1 C13 136.36(9)
C12 Lu1 C13 31.44(9)
C5 Lu1 C13 120.35(9)
C14 Lu1 C13 31.18(10)
C3 Lu1 C13 83.69(9)
C4 Lu1 C13 89.80(9)
H1 Lu1 C11 81.3(11)
C2 Lu1 C11 126.44(9)
C1 Lu1 C11 151.88(9)
C12 Lu1 C11 31.34(9)
C5 Lu1 C11 171.81(9)
C14 Lu1 C11 51.40(9)
C3 Lu1 C11 122.11(9)
C4 Lu1 C11 140.47(9)
C13 Lu1 C11 51.54(9)
H1 Lu1 C15 97.3(11)
C2 Lu1 C15 154.80(9)
C1 Lu1 C15 172.14(9)
C12 Lu1 C15 51.45(9)
C5 Lu1 C15 147.58(9)
C14 Lu1 C15 30.98(9)
C3 Lu1 C15 134.91(9)
C4 Lu1 C15 131.86(9)
C13 Lu1 C15 51.22(9)
C11 Lu1 C15 30.81(9)
H1 Lu1 C26 76.2(11)
C2 Lu1 C26 120.57(9)
C1 Lu1 C26 88.59(9)
C12 Lu1 C26 134.71(9)
C5 Lu1 C26 80.24(9)
C14 Lu1 C26 95.01(9)
C3 Lu1 C26 131.96(9)
C4 Lu1 C26 104.69(9)
C13 Lu1 C26 126.13(9)
C11 Lu1 C26 105.39(9)
C15 Lu1 C26 83.94(9)
H1 Y2 C6 79.1(11)
H1 Y2 C22 81.5(11)
C6 Y2 C22 121.26(9)
H1 Y2 C21 77.2(11)
C6 Y2 C21 89.89(9)
C22 Y2 C21 31.61(9)
H1 Y2 C25 105.1(11)
C6 Y2 C25 81.28(9)
C22 Y2 C25 51.79(9)
C21 Y2 C25 31.40(8)
H1 Y2 C24 128.6(11)
C6 Y2 C24 105.43(9)
C22 Y2 C24 51.82(9)
C21 Y2 C24 52.02(9)
C25 Y2 C24 31.22(9)
H1 Y2 C32 99.4(11)
C6 Y2 C32 133.14(9)
C22 Y2 C32 104.44(9)
C21 Y2 C32 136.00(9)
C25 Y2 C32 141.36(9)
C24 Y2 C32 110.89(9)
H1 Y2 C34 133.8(11)
C6 Y2 C34 96.35(9)
C22 Y2 C34 134.71(9)
C21 Y2 C34 148.96(9)
C25 Y2 C34 119.74(9)
C24 Y2 C34 97.14(9)
C32 Y2 C34 51.31(9)
H1 Y2 C31 84.9(11)
C6 Y2 C31 103.37(9)
C22 Y2 C31 129.30(9)
C21 Y2 C31 155.35(9)
C25 Y2 C31 169.73(9)
C24 Y2 C31 139.14(9)
C32 Y2 C31 31.17(8)
C34 Y2 C31 51.09(9)
H1 Y2 C23 111.7(11)
C6 Y2 C23 132.70(9)
C22 Y2 C23 31.08(9)
C21 Y2 C23 51.79(9)
C25 Y2 C23 51.46(9)
C24 Y2 C23 31.24(9)
C32 Y2 C23 91.87(9)
C34 Y2 C23 104.89(9)
C31 Y2 C23 122.94(9)
H1 Y2 C33 130.2(11)
C6 Y2 C33 127.18(9)
C22 Y2 C33 107.44(9)
C21 Y2 C33 133.82(9)
C25 Y2 C33 118.93(9)
C24 Y2 C33 88.34(9)
C32 Y2 C33 30.90(9)
C34 Y2 C33 30.84(9)
C31 Y2 C33 50.98(8)
C23 Y2 C33 82.08(9)
H1 Y2 C35 103.7(11)
C6 Y2 C35 83.29(9)
C22 Y2 C35 155.39(9)
C21 Y2 C35 172.77(9)
C25 Y2 C35 143.91(9)
C24 Y2 C35 127.68(9)
C32 Y2 C35 51.16(8)
C34 Y2 C35 30.90(8)
C31 Y2 C35 30.70(8)
C23 Y2 C35 132.67(9)
C33 Y2 C35 50.81(8)
C2 C1 C5 106.4(2)
C2 C1 C6 125.5(3)
C5 C1 C6 128.0(3)
C2 C1 Lu1 72.76(15)
C5 C1 Lu1 75.70(16)
C6 C1 Lu1 117.19(19)
C3 C2 C1 109.2(2)
C3 C2 C7 124.8(3)
C1 C2 C7 125.6(3)
C3 C2 Lu1 77.28(16)
C1 C2 Lu1 75.05(15)
C7 C2 Lu1 119.77(18)
C4 C3 C2 107.6(2)
C4 C3 C8 126.9(3)
C2 C3 C8 124.2(3)
C4 C3 Lu1 74.62(16)
C2 C3 Lu1 71.05(15)
C8 C3 Lu1 129.86(19)
C3 C4 C5 107.8(3)
C3 C4 C9 127.7(3)
C5 C4 C9 123.9(3)
C3 C4 Lu1 74.21(16)
C5 C4 Lu1 73.73(16)
C9 C4 Lu1 124.79(19)
C4 C5 C1 108.8(2)
C4 C5 C10 123.1(3)
C1 C5 C10 126.4(3)
C4 C5 Lu1 74.88(16)
C1 C5 Lu1 72.53(15)
C10 C5 Lu1 130.65(19)
C1 C6 Y2 116.73(18)
C15 C11 C12 108.0(3)
C15 C11 C16 126.8(3)
C12 C11 C16 124.6(3)
C15 C11 Lu1 75.55(16)
C12 C11 Lu1 72.71(16)
C16 C11 Lu1 124.57(19)
C11 C12 C13 107.9(3)
C11 C12 C17 123.8(3)
C13 C12 C17 127.9(3)
C11 C12 Lu1 75.95(16)
C13 C12 Lu1 75.31(16)
C17 C12 Lu1 120.3(2)
C14 C13 C12 107.6(3)
C14 C13 C18 124.6(3)
C12 C13 C18 126.5(3)
C14 C13 Lu1 73.87(16)
C12 C13 Lu1 73.25(16)
C18 C13 Lu1 128.6(2)
C13 C14 C15 108.5(3)
C13 C14 C19 126.0(3)
C15 C14 C19 125.0(3)
C13 C14 Lu1 74.96(16)
C15 C14 Lu1 76.60(16)
C19 C14 Lu1 121.3(2)
C11 C15 C14 107.8(3)
C11 C15 C20 127.2(3)
C14 C15 C20 123.5(3)
C11 C15 Lu1 73.65(16)
C14 C15 Lu1 72.42(16)
C20 C15 Lu1 130.41(19)
C25 C21 C22 107.2(3)
C25 C21 C26 128.4(3)
C22 C21 C26 124.4(3)
C25 C21 Y2 74.63(16)
C22 C21 Y2 74.11(16)
C26 C21 Y2 119.3(2)
C23 C22 C21 108.5(3)
C23 C22 C27 124.8(3)
C21 C22 C27 126.5(3)
C23 C22 Y2 76.04(16)
C21 C22 Y2 74.28(16)
C27 C22 Y2 120.03(19)
C22 C23 C24 107.8(3)
C22 C23 C28 123.4(3)
C24 C23 C28 127.8(3)
C22 C23 Y2 72.88(16)
C24 C23 Y2 73.35(16)
C28 C23 Y2 128.62(19)
C25 C24 C23 107.8(3)
C25 C24 C29 124.3(3)
C23 C24 C29 127.6(3)
C25 C24 Y2 74.27(16)
C23 C24 Y2 75.41(16)
C29 C24 Y2 121.10(19)
C24 C25 C21 108.6(3)
C24 C25 C30 123.3(3)
C21 C25 C30 127.1(3)
C24 C25 Y2 74.52(16)
C21 C25 Y2 73.97(16)
C30 C25 Y2 126.46(19)
C21 C26 Lu1 111.45(19)
C35 C31 C32 108.3(2)
C35 C31 C36 127.4(3)
C32 C31 C36 123.7(3)
C35 C31 Y2 75.59(15)
C32 C31 Y2 74.03(16)
C36 C31 Y2 123.36(19)
C33 C32 C31 107.7(3)
C33 C32 C37 127.7(3)
C31 C32 C37 124.3(3)
C33 C32 Y2 75.80(16)
C31 C32 Y2 74.80(16)
C37 C32 Y2 120.7(2)
C34 C33 C32 107.9(2)
C34 C33 C38 124.0(3)
C32 C33 C38 126.4(3)
C34 C33 Y2 73.49(16)
C32 C33 Y2 73.30(16)
C38 C33 Y2 130.59(19)
C33 C34 C35 108.3(2)
C33 C34 C39 126.2(3)
C35 C34 C39 124.9(3)
C33 C34 Y2 75.67(16)
C35 C34 Y2 75.72(16)
C39 C34 Y2 122.07(19)
C31 C35 C34 107.7(2)
C31 C35 C40 128.3(3)
C34 C35 C40 122.8(3)
C31 C35 Y2 73.71(15)
C34 C35 Y2 73.38(15)
C40 C35 Y2 128.02(18)
C43A C42A C41A 112.3(3)
C43A C42A C47A 110.4(4)
C41A C42A C47A 109.6(3)
C42A C43A C44A 111.5(4)
C45A C44A C43A 111.4(3)
C46A C45A C44A 113.7(4)
C45A C46A C47A 112.8(4)
C42A C47A C46A 111.3(4)
C43B C42B C47B 109.1(13)
C46B C47B C42B 113.0(15)

loop_
_geom_bond_atom_site_label_1
_geom_bond_atom_site_label_2
_geom_bond_distance
Lu1 Cnt1 2.313
Lu1 Cnt2 2.353
Lu1 H1 2.03(4)
Lu1 C2 2.557(3)
Lu1 C1 2.587(3)
Lu1 C12 2.616(3)
Lu1 C5 2.628(3)
Lu1 C14 2.629(3)
Lu1 C3 2.637(3)
Lu1 C4 2.642(3)
Lu1 C13 2.643(3)
Lu1 C11 2.658(3)
Lu1 C15 2.682(3)
Lu1 C26 2.848(3)
Y2 Cnt3 2.337
Y2 Cnt4 2.373
Y2 H1 2.13(4)
Y2 C6 2.579(3)
Y2 C22 2.617(3)
Y2 C21 2.620(3)
Y2 C25 2.628(3)
Y2 C24 2.631(3)
Y2 C32 2.646(3)
Y2 C34 2.650(3)
Y2 C31 2.656(3)
Y2 C23 2.658(3)
Y2 C33 2.678(3)
Y2 C35 2.680(3)
C1 C2 1.426(4)
C1 C5 1.428(4)
C1 C6 1.497(4)
C2 C3 1.419(4)
C2 C7 1.497(4)
C3 C4 1.419(4)
C3 C8 1.507(4)
C4 C5 1.426(4)
C4 C9 1.505(4)
C5 C10 1.513(4)
C11 C15 1.419(4)
C11 C12 1.425(4)
C11 C16 1.506(4)
C12 C13 1.425(4)
C12 C17 1.508(4)
C13 C14 1.417(4)
C13 C18 1.505(4)
C14 C15 1.419(4)
C14 C19 1.507(4)
C15 C20 1.508(4)
C21 C25 1.420(4)
C21 C22 1.427(4)
C21 C26 1.500(4)
C22 C23 1.414(4)
C22 C27 1.496(4)
C23 C24 1.425(4)
C23 C28 1.509(4)
C24 C25 1.415(4)
C24 C29 1.508(4)
C25 C30 1.506(4)
C31 C35 1.413(4)
C31 C32 1.425(4)
C31 C36 1.512(4)
C32 C33 1.419(4)
C32 C37 1.504(4)
C33 C34 1.417(4)
C33 C38 1.510(4)
C34 C35 1.420(4)
C34 C39 1.509(4)
C35 C40 1.510(4)
C41A C42A 1.522(5)
C42A C43A 1.520(6)
C42A C47A 1.529(6)
C43A C44A 1.527(5)
C44A C45A 1.516(5)
C45A C46A 1.487(6)
C46A C47A 1.540(7)
C42B C43B 1.53(2)
C42B C47B 1.55(2)
C46B C47B 1.48(2)
